data_7248971
loop_
_publ_author_name
'Pr\;etka, Dominika'
'Marcinkowski, Dawid'
'Siwiak, Agnieszka'
'Kubicki, Maciej'
'Consiglio, Giuseppe'
'Patroniak, Violetta'
'Gorczy\'nski, Adam'

_publ_section_title
;
 Crystal engineering of monometallic lanthanide(iii) supramolecular
 systems within the N3-tridentate hydrazone Schiff-base ligand
;
_journal_issue 31
_journal_name_full CrystEngComm
_journal_page_first 4167
_journal_page_last 4180
_journal_paper_doi 10.1039/D4CE00450G
_journal_volume 26
_journal_year 2024
_chemical_formula_moiety 'C11 H14 N5, C H4 O, Br'
_chemical_formula_sum 'C12 H18 Br N5 O'
_chemical_formula_weight 328.22
_space_group_crystal_system triclinic
_space_group_IT_number 2
_space_group_name_Hall '-P 1'
_space_group_name_H-M_alt 'P -1'
_atom_sites_solution_hydrogens mixed
_audit_update_record
;
2024-03-08 deposited with the CCDC.	2024-07-03 downloaded from the CCDC.
;
_cell_angle_alpha 74.019(5)
_cell_angle_beta 71.999(5)
_cell_angle_gamma 73.388(5)
_cell_formula_units_Z 2
_cell_length_a 7.1754(4)
_cell_length_b 9.5801(5)
_cell_length_c 11.4950(6)
_cell_measurement_reflns_used 4394
_cell_measurement_temperature 130(1)
_cell_measurement_theta_max 75.5073
_cell_measurement_theta_min 4.9180
_cell_volume 704.82(7)
_computing_cell_refinement
;
CrysAlisPro, Agilent Technologies,
Version 1.171.36.21t (release 14-08-2012 CrysAlis171 .NET)
(compiled Aug 14 2012,18:12:40)
;
_computing_data_collection
;
CrysAlisPro, Agilent Technologies,
Version 1.171.36.21t (release 14-08-2012 CrysAlis171 .NET)
(compiled Aug 14 2012,18:12:40)
;
_computing_data_reduction
;
CrysAlisPro, Agilent Technologies,
Version 1.171.36.21t (release 14-08-2012 CrysAlis171 .NET)
(compiled Aug 14 2012,18:12:40)
;
_computing_molecular_graphics 'Mercury (MacRae et al., 2009)'
_computing_publication_material 'SHELXL (Sheldrick, 2015)'
_computing_structure_refinement 'SHELXL (Sheldrick, 2015)'
_computing_structure_solution 'SHELXT (Sheldrick, 2015)'
_diffrn_ambient_temperature 130(1)
_diffrn_detector_area_resol_mean 10.5357
_diffrn_measured_fraction_theta_full 0.992
_diffrn_measured_fraction_theta_max 0.954
_diffrn_measurement_device_type 'SuperNova, Single source at offset), Atlas'
_diffrn_radiation_monochromator mirror
_diffrn_radiation_source 'SuperNova (Cu) X-ray Source'
_diffrn_radiation_type 'Cu K\a'
_diffrn_radiation_wavelength 1.5418
_diffrn_reflns_av_R_equivalents 0.0555
_diffrn_reflns_av_unetI/netI 0.0365
_diffrn_reflns_Laue_measured_fraction_full 0.992
_diffrn_reflns_Laue_measured_fraction_max 0.954
_diffrn_reflns_limit_h_max 8
_diffrn_reflns_limit_h_min -8
_diffrn_reflns_limit_k_max 12
_diffrn_reflns_limit_k_min -7
_diffrn_reflns_limit_l_max 14
_diffrn_reflns_limit_l_min -14
_diffrn_reflns_number 4875
_diffrn_reflns_point_group_measured_fraction_full 0.992
_diffrn_reflns_point_group_measured_fraction_max 0.954
_diffrn_reflns_theta_full 67.684
_diffrn_reflns_theta_max 75.693
_diffrn_reflns_theta_min 4.922
_exptl_absorpt_coefficient_mu 3.990
_exptl_absorpt_correction_T_max 1.00000
_exptl_absorpt_correction_T_min 0.34761
_exptl_absorpt_correction_type multi-scan
_exptl_absorpt_process_details
;
CrysAlisPro, Agilent Technologies,
Version 1.171.36.21t (release 14-08-2012 CrysAlis171 .NET)
(compiled Aug 14 2012,18:12:40)
Empirical absorption correction using spherical harmonics,
 implemented in SCALE3 ABSPACK scaling algorithm.
;
_exptl_crystal_colour colourless
_exptl_crystal_density_diffrn 1.547
_exptl_crystal_description plate
_exptl_crystal_F_000 336
_exptl_crystal_size_max 0.4
_exptl_crystal_size_mid 0.2
_exptl_crystal_size_min 0.08
_refine_diff_density_max 1.183
_refine_diff_density_min -1.155
_refine_diff_density_rms 0.140
_refine_ls_extinction_method none
_refine_ls_goodness_of_fit_ref 1.093
_refine_ls_hydrogen_treatment mixed
_refine_ls_matrix_type full
_refine_ls_number_parameters 183
_refine_ls_number_reflns 2784
_refine_ls_number_restraints 0
_refine_ls_restrained_S_all 1.093
_refine_ls_R_factor_all 0.0468
_refine_ls_R_factor_gt 0.0464
_refine_ls_shift/su_max 0.000
_refine_ls_shift/su_mean 0.000
_refine_ls_structure_factor_coef Fsqd
_refine_ls_weighting_details 'w=1/[\s^2^(Fo^2^)+(0.0971P)^2^+0.3325P] where P=(Fo^2^+2Fc^2^)/3'
_refine_ls_weighting_scheme calc
_refine_ls_wR_factor_gt 0.1253
_refine_ls_wR_factor_ref 0.1258
_reflns_Friedel_coverage 0.000
_reflns_number_gt 2751
_reflns_number_total 2784
_reflns_threshold_expression 'I > 2\s(I)'
_cod_data_source_file d4ce00450g2.cif
_cod_data_source_block LHBr-
_cod_depositor_comments 'Adding full bibliography for 7248946--7248974.cif.'
_cod_database_code 7248971
_shelx_space_group_comment
;
The symmetry employed for this shelxl refinement is uniquely defined
by the following loop, which should always be used as a source of
symmetry information in preference to the above space-group names.
They are only intended as comments.
;

loop_
_space_group_symop_operation_xyz
'x, y, z'
'-x, -y, -z'

loop_
_atom_site_label
_atom_site_type_symbol
_atom_site_fract_x
_atom_site_fract_y
_atom_site_fract_z
_atom_site_U_iso_or_equiv
_atom_site_adp_type
_atom_site_occupancy
_atom_site_site_symmetry_order
_atom_site_calc_flag
_atom_site_refinement_flags_posn
_atom_site_refinement_flags_adp
_atom_site_refinement_flags_occupancy
_atom_site_disorder_assembly
_atom_site_disorder_group
N1 N 0.0348(3) 0.7230(2) 0.5182(2) 0.0150(4) Uani 1 1 d . . . . .
H1 H 0.087(6) 0.724(4) 0.435(4) 0.028(10) Uiso 1 1 d . . . . .
C2 C 0.0647(3) 0.6119(3) 0.6162(2) 0.0136(4) Uani 1 1 d . . . . .
N3 N -0.0548(3) 0.6587(2) 0.7202(2) 0.0148(4) Uani 1 1 d . . . . .
C31 C -0.0769(4) 0.5679(3) 0.8474(2) 0.0193(5) Uani 1 1 d . . . . .
H31A H -0.137344 0.485291 0.854314 0.029 Uiso 1 1 calc R U . . .
H31B H -0.163580 0.629477 0.907436 0.029 Uiso 1 1 calc R U . . .
H31C H 0.055416 0.528228 0.865367 0.029 Uiso 1 1 calc R U . . .
C4 C -0.1625(4) 0.8022(3) 0.6864(3) 0.0181(5) Uani 1 1 d . . . . .
H4 H -0.257520 0.861863 0.741498 0.022 Uiso 1 1 calc R U . . .
C5 C -0.1071(4) 0.8415(3) 0.5604(3) 0.0178(5) Uani 1 1 d . . . . .
H5 H -0.156599 0.933523 0.510419 0.021 Uiso 1 1 calc R U . . .
C6 C 0.2007(4) 0.4679(3) 0.6136(2) 0.0145(5) Uani 1 1 d . . . . .
H6 H 0.214507 0.395930 0.687787 0.017 Uiso 1 1 calc R U . . .
N7 N 0.3026(3) 0.4431(2) 0.50390(19) 0.0134(4) Uani 1 1 d . . . . .
N8 N 0.4297(3) 0.3109(2) 0.49507(19) 0.0148(4) Uani 1 1 d . . . . .
C81 C 0.4475(4) 0.1930(3) 0.6050(2) 0.0200(5) Uani 1 1 d . . . . .
H81A H 0.515502 0.219728 0.655071 0.030 Uiso 1 1 calc R U . . .
H81B H 0.525781 0.099816 0.578758 0.030 Uiso 1 1 calc R U . . .
H81C H 0.313355 0.180123 0.655186 0.030 Uiso 1 1 calc R U . . .
C9 C 0.5335(3) 0.2905(3) 0.3731(2) 0.0131(5) Uani 1 1 d . . . . .
N10 N 0.6613(3) 0.1584(2) 0.3648(2) 0.0161(4) Uani 1 1 d . . . . .
C11 C 0.7560(4) 0.1336(3) 0.2490(3) 0.0187(5) Uani 1 1 d . . . . .
H11 H 0.846561 0.040399 0.241661 0.022 Uiso 1 1 calc R U . . .
C12 C 0.7305(4) 0.2343(3) 0.1406(2) 0.0215(5) Uani 1 1 d . . . . .
H12 H 0.798007 0.210677 0.060885 0.026 Uiso 1 1 calc R U . . .
C13 C 0.6015(4) 0.3724(3) 0.1523(2) 0.0198(5) Uani 1 1 d . . . . .
H13 H 0.581651 0.445763 0.079792 0.024 Uiso 1 1 calc R U . . .
C14 C 0.5025(4) 0.4025(3) 0.2698(2) 0.0164(5) Uani 1 1 d . . . . .
H14 H 0.416033 0.496543 0.279539 0.020 Uiso 1 1 calc R U . . .
Br1 Br 0.17737(3) 0.78472(2) 0.21455(2) 0.01863(16) Uani 1 1 d . . . . .
C1A C 0.7158(4) 0.8678(3) 0.0592(3) 0.0275(6) Uani 1 1 d . . . . .
H1AA H 0.718242 0.906071 -0.029426 0.041 Uiso 1 1 calc R U . . .
H1AB H 0.847370 0.860940 0.071847 0.041 Uiso 1 1 calc R U . . .
H1AC H 0.612776 0.935342 0.108931 0.041 Uiso 1 1 calc R U . . .
O1A O 0.6711(3) 0.7250(3) 0.0973(2) 0.0337(5) Uani 1 1 d . . . . .
H1A H 0.534(8) 0.739(6) 0.113(5) 0.054(14) Uiso 1 1 d . . . . .

loop_
_atom_site_aniso_label
_atom_site_aniso_U_11
_atom_site_aniso_U_22
_atom_site_aniso_U_33
_atom_site_aniso_U_23
_atom_site_aniso_U_13
_atom_site_aniso_U_12
N1 0.0162(10) 0.0125(9) 0.0154(10) -0.0014(8) -0.0046(8) -0.0024(8)
C2 0.0140(10) 0.0137(11) 0.0148(11) -0.0031(9) -0.0066(9) -0.0020(8)
N3 0.0158(9) 0.0136(10) 0.0150(10) -0.0035(8) -0.0046(8) -0.0016(7)
C31 0.0223(12) 0.0193(12) 0.0143(11) -0.0030(10) -0.0043(9) -0.0023(10)
C4 0.0155(11) 0.0146(11) 0.0233(12) -0.0071(9) -0.0060(10) 0.0023(9)
C5 0.0170(11) 0.0128(11) 0.0233(12) -0.0030(9) -0.0081(9) -0.0001(9)
C6 0.0165(11) 0.0112(11) 0.0150(11) -0.0020(9) -0.0042(8) -0.0024(9)
N7 0.0146(9) 0.0106(9) 0.0157(10) -0.0030(7) -0.0048(8) -0.0020(7)
N8 0.0184(10) 0.0097(9) 0.0138(10) -0.0011(8) -0.0057(8) 0.0012(7)
C81 0.0251(13) 0.0151(12) 0.0143(11) -0.0001(10) -0.0046(10) 0.0007(10)
C9 0.0121(10) 0.0119(11) 0.0157(12) -0.0030(9) -0.0045(9) -0.0021(8)
N10 0.0172(10) 0.0110(9) 0.0180(10) -0.0031(8) -0.0058(8) 0.0016(8)
C11 0.0187(11) 0.0127(11) 0.0226(13) -0.0070(10) -0.0039(10) 0.0014(9)
C12 0.0219(12) 0.0254(13) 0.0168(12) -0.0073(10) -0.0019(10) -0.0048(11)
C13 0.0205(12) 0.0229(13) 0.0149(12) 0.0004(10) -0.0068(10) -0.0046(10)
C14 0.0167(11) 0.0126(11) 0.0180(12) -0.0018(9) -0.0056(9) 0.0001(9)
Br1 0.0188(2) 0.0167(2) 0.0160(2) -0.00028(13) -0.00604(13) 0.00175(13)
C1A 0.0269(14) 0.0267(15) 0.0262(14) -0.0001(12) -0.0097(11) -0.0038(11)
O1A 0.0273(11) 0.0266(11) 0.0408(13) -0.0107(10) 0.0007(10) -0.0027(9)

loop_
_atom_type_symbol
_atom_type_description
_atom_type_scat_dispersion_real
_atom_type_scat_dispersion_imag
_atom_type_scat_source
C C 0.0181 0.0091 'International Tables Vol C Tables 4.2.6.8 and 6.1.1.4'
H H 0.0000 0.0000 'International Tables Vol C Tables 4.2.6.8 and 6.1.1.4'
N N 0.0311 0.0180 'International Tables Vol C Tables 4.2.6.8 and 6.1.1.4'
O O 0.0492 0.0322 'International Tables Vol C Tables 4.2.6.8 and 6.1.1.4'
Br Br -0.6763 1.2805 'International Tables Vol C Tables 4.2.6.8 and 6.1.1.4'

loop_
_geom_angle_atom_site_label_1
_geom_angle_atom_site_label_2
_geom_angle_atom_site_label_3
_geom_angle
_geom_angle_site_symmetry_1
_geom_angle_site_symmetry_3
_geom_angle_publ_flag
C2 N1 C5 109.3(2) . . ?
C2 N1 H1 129(3) . . ?
C5 N1 H1 122(3) . . ?
N3 C2 N1 107.5(2) . . ?
N3 C2 C6 125.1(2) . . ?
N1 C2 C6 127.4(2) . . ?
C2 N3 C4 108.8(2) . . ?
C2 N3 C31 125.1(2) . . ?
C4 N3 C31 126.0(2) . . ?
N3 C31 H31A 109.5 . . ?
N3 C31 H31B 109.5 . . ?
H31A C31 H31B 109.5 . . ?
N3 C31 H31C 109.5 . . ?
H31A C31 H31C 109.5 . . ?
H31B C31 H31C 109.5 . . ?
C5 C4 N3 107.3(2) . . ?
C5 C4 H4 126.4 . . ?
N3 C4 H4 126.4 . . ?
C4 C5 N1 107.1(2) . . ?
C4 C5 H5 126.4 . . ?
N1 C5 H5 126.4 . . ?
N7 C6 C2 115.9(2) . . ?
N7 C6 H6 122.0 . . ?
C2 C6 H6 122.0 . . ?
C6 N7 N8 118.8(2) . . ?
N7 N8 C9 115.9(2) . . ?
N7 N8 C81 121.5(2) . . ?
C9 N8 C81 122.4(2) . . ?
N8 C81 H81A 109.5 . . ?
N8 C81 H81B 109.5 . . ?
H81A C81 H81B 109.5 . . ?
N8 C81 H81C 109.5 . . ?
H81A C81 H81C 109.5 . . ?
H81B C81 H81C 109.5 . . ?
N10 C9 C14 123.5(2) . . ?
N10 C9 N8 115.6(2) . . ?
C14 C9 N8 120.8(2) . . ?
C9 N10 C11 116.8(2) . . ?
N10 C11 C12 124.4(2) . . ?
N10 C11 H11 117.8 . . ?
C12 C11 H11 117.8 . . ?
C11 C12 C13 117.4(2) . . ?
C11 C12 H12 121.3 . . ?
C13 C12 H12 121.3 . . ?
C14 C13 C12 119.9(2) . . ?
C14 C13 H13 120.0 . . ?
C12 C13 H13 120.0 . . ?
C13 C14 C9 117.9(2) . . ?
C13 C14 H14 121.1 . . ?
C9 C14 H14 121.1 . . ?
O1A C1A H1AA 109.5 . . ?
O1A C1A H1AB 109.5 . . ?
H1AA C1A H1AB 109.5 . . ?
O1A C1A H1AC 109.5 . . ?
H1AA C1A H1AC 109.5 . . ?
H1AB C1A H1AC 109.5 . . ?
C1A O1A H1A 107(3) . . ?

loop_
_geom_bond_atom_site_label_1
_geom_bond_atom_site_label_2
_geom_bond_distance
_geom_bond_site_symmetry_2
_geom_bond_publ_flag
N1 C2 1.345(3) . ?
N1 C5 1.377(3) . ?
N1 H1 0.91(4) . ?
C2 N3 1.344(3) . ?
C2 C6 1.446(3) . ?
N3 C4 1.387(3) . ?
N3 C31 1.468(3) . ?
C31 H31A 0.9800 . ?
C31 H31B 0.9800 . ?
C31 H31C 0.9800 . ?
C4 C5 1.351(4) . ?
C4 H4 0.9500 . ?
C5 H5 0.9500 . ?
C6 N7 1.295(3) . ?
C6 H6 0.9500 . ?
N7 N8 1.341(3) . ?
N8 C9 1.408(3) . ?
N8 C81 1.456(3) . ?
C81 H81A 0.9800 . ?
C81 H81B 0.9800 . ?
C81 H81C 0.9800 . ?
C9 N10 1.342(3) . ?
C9 C14 1.391(3) . ?
N10 C11 1.346(3) . ?
C11 C12 1.377(4) . ?
C11 H11 0.9500 . ?
C12 C13 1.395(4) . ?
C12 H12 0.9500 . ?
C13 C14 1.383(4) . ?
C13 H13 0.9500 . ?
C14 H14 0.9500 . ?
C1A O1A 1.415(4) . ?
C1A H1AA 0.9800 . ?
C1A H1AB 0.9800 . ?
C1A H1AC 0.9800 . ?
O1A H1A 0.92(5) . ?

loop_
_geom_hbond_atom_site_label_D
_geom_hbond_atom_site_label_H
_geom_hbond_atom_site_label_A
_geom_hbond_distance_DH
_geom_hbond_distance_HA
_geom_hbond_distance_DA
_geom_hbond_angle_DHA
_geom_hbond_site_symmetry_A
_geom_hbond_publ_flag
N1 H1 Br1 0.91(4) 2.36(4) 3.253(2) 166(4) . yes
O1A H1A Br1 0.92(5) 2.43(5) 3.318(2) 163(5) . yes

loop_
_geom_torsion_atom_site_label_1
_geom_torsion_atom_site_label_2
_geom_torsion_atom_site_label_3
_geom_torsion_atom_site_label_4
_geom_torsion
_geom_torsion_site_symmetry_1
_geom_torsion_site_symmetry_2
_geom_torsion_site_symmetry_3
_geom_torsion_site_symmetry_4
_geom_torsion_publ_flag
C5 N1 C2 N3 -0.5(3) . . . . ?
C5 N1 C2 C6 -180.0(2) . . . . ?
N1 C2 N3 C4 0.2(3) . . . . ?
C6 C2 N3 C4 179.6(2) . . . . ?
N1 C2 N3 C31 176.2(2) . . . . ?
C6 C2 N3 C31 -4.3(4) . . . . ?
C2 N3 C4 C5 0.3(3) . . . . ?
C31 N3 C4 C5 -175.8(2) . . . . ?
N3 C4 C5 N1 -0.6(3) . . . . ?
C2 N1 C5 C4 0.7(3) . . . . ?
N3 C2 C6 N7 179.5(2) . . . . ?
N1 C2 C6 N7 -1.1(4) . . . . ?
C2 C6 N7 N8 -179.26(19) . . . . ?
C6 N7 N8 C9 179.2(2) . . . . ?
C6 N7 N8 C81 3.2(3) . . . . ?
N7 N8 C9 N10 179.65(19) . . . . ?
C81 N8 C9 N10 -4.4(3) . . . . ?
N7 N8 C9 C14 -0.2(3) . . . . ?
C81 N8 C9 C14 175.7(2) . . . . ?
C14 C9 N10 C11 -2.9(3) . . . . ?
N8 C9 N10 C11 177.2(2) . . . . ?
C9 N10 C11 C12 0.3(4) . . . . ?
N10 C11 C12 C13 1.7(4) . . . . ?
C11 C12 C13 C14 -1.2(4) . . . . ?
C12 C13 C14 C9 -1.2(4) . . . . ?
N10 C9 C14 C13 3.4(4) . . . . ?
N8 C9 C14 C13 -176.7(2) . . . . ?
